data_2239162
loop_
_publ_author_name
'Gainsford, Graeme J.'
'Bhuiyan, M. Delower H.'
'Kay, Andrew J.'

_publ_section_title
;
 1-(2,3-Dihydroxypropyl)-4-{2-[4-(dimethylamino)phenyl]vinyl}pyridinium
 chloride
;
_journal_coeditor_code SJ5376
_journal_issue 1
_journal_name_full 'Acta Crystallographica Section E'
_journal_page_first o83
_journal_page_last o84
_journal_paper_doi 10.1107/S1600536813033254
_journal_volume 70
_journal_year 2014
_chemical_formula_iupac 'C18 H23 N2 O2 + , Cl -'
_chemical_formula_moiety 'C18 H23 N2 O2 , Cl'
_chemical_formula_sum 'C18 H23 Cl N2 O2'
_chemical_formula_weight 334.83
_chemical_name_systematic
;
1-(2,3-Dihydroxypropyl)-4-{2-[4-(dimethylamino)phenyl]vinyl}pyridinium chloride
;
_space_group_crystal_system monoclinic
_space_group_IT_number 4
_space_group_name_Hall 'P 2yb'
_space_group_name_H-M_alt 'P 1 21 1'
_symmetry_space_group_name_Hall 'P 2yb'
_symmetry_space_group_name_H-M 'P 1 21 1'
_atom_sites_solution_hydrogens geom
_atom_sites_solution_primary direct
_atom_sites_solution_secondary difmap
_audit_creation_method SHELXL-2012
_cell_angle_alpha 90
_cell_angle_beta 100.077(3)
_cell_angle_gamma 90
_cell_formula_units_Z 4
_cell_length_a 8.4452(3)
_cell_length_b 13.2433(5)
_cell_length_c 15.3649(6)
_cell_measurement_reflns_used 4999
_cell_measurement_temperature 123(2)
_cell_measurement_theta_max 23.4
_cell_measurement_theta_min 2.7
_cell_volume 1691.94(11)
_computing_cell_refinement 'SAINT (Bruker, 2008)'
_computing_data_collection 'APEX2 (Bruker, 2008)'
_computing_data_reduction
;
SAINT (Bruker, 2008)
;
_computing_molecular_graphics
;
ORTEP-3 for Windows (Farrugia, 2012) and Mercury
(Macrae <i>et al.</i>, 2006)
;
_computing_publication_material
;
SHELXL97 (Sheldrick, 2008),  PLATON (Spek, 2009) and
Mercury (Macrae <i>et al.</i>, 2006)
;
_computing_structure_refinement 'SHELXL2012 (Sheldrick, 2008)'
_computing_structure_solution 'SHELXS97 (Sheldrick, 2008)'
_diffrn_ambient_temperature 123(2)
_diffrn_detector_area_resol_mean 8.333
_diffrn_measured_fraction_theta_full 0.998
_diffrn_measured_fraction_theta_max 0.997
_diffrn_measurement_device_type
;
Bruker--Nonius APEXII CCD area-detector diffractometer
;
_diffrn_measurement_method '\f and \w scans'
_diffrn_radiation_monochromator graphite
_diffrn_radiation_source 'fine-focus sealed tube'
_diffrn_radiation_type MoK\a
_diffrn_radiation_wavelength 0.71073
_diffrn_reflns_av_R_equivalents 0.0633
_diffrn_reflns_limit_h_max 10
_diffrn_reflns_limit_h_min -10
_diffrn_reflns_limit_k_max 17
_diffrn_reflns_limit_k_min -17
_diffrn_reflns_limit_l_max 19
_diffrn_reflns_limit_l_min -19
_diffrn_reflns_number 38193
_diffrn_reflns_theta_full 25.242
_diffrn_reflns_theta_max 27.326
_diffrn_reflns_theta_min 2.580
_diffrn_standards_decay_% 0
_diffrn_standards_number 0
_exptl_absorpt_coefficient_mu 0.237
_exptl_absorpt_correction_T_max 0.7455
_exptl_absorpt_correction_T_min 0.6509
_exptl_absorpt_correction_type multi-scan
_exptl_absorpt_process_details
;
(Blessing, 1995)
;
_exptl_crystal_colour red
_exptl_crystal_density_diffrn 1.314
_exptl_crystal_description needle
_exptl_crystal_F_000 712
_exptl_crystal_size_max 0.55
_exptl_crystal_size_mid 0.10
_exptl_crystal_size_min 0.09
_refine_diff_density_max 0.181
_refine_diff_density_min -0.197
_refine_ls_abs_structure_details
;
Flack parameter determined using 2152 quotients
[(<i>I</i>^+^)-(<i>I</i>^-^)]/[(<i>I</i>^+^)+(<i>I</i>^-^)]
(Parsons <i>et al.</i>, 2013)
;
_refine_ls_abs_structure_Flack 0.07(4)
_refine_ls_extinction_coef 0.0039(10)
_refine_ls_extinction_expression Fc^*^=kFc[1+0.001xFc^2^\l^3^/sin(2\q)]^-1/4^
_refine_ls_extinction_method SHELXL
_refine_ls_goodness_of_fit_ref 1.015
_refine_ls_hydrogen_treatment mixed
_refine_ls_matrix_type full
_refine_ls_number_parameters 474
_refine_ls_number_reflns 7581
_refine_ls_number_restraints 13
_refine_ls_restrained_S_all 1.014
_refine_ls_R_factor_all 0.0703
_refine_ls_R_factor_gt 0.0423
_refine_ls_shift/su_max 0.001
_refine_ls_shift/su_mean 0.000
_refine_ls_structure_factor_coef Fsqd
_refine_ls_weighting_details
;
 w=1/[\s^2^(Fo^2^)+(0.0362P)^2^+0.2405P]
 where P=(Fo^2^+2Fc^2^)/3
;
_refine_ls_weighting_scheme calc
_refine_ls_wR_factor_gt 0.0848
_refine_ls_wR_factor_ref 0.0960
_reflns_number_gt 5545
_reflns_number_total 7581
_reflns_threshold_expression I>2\s(I)
_cod_data_source_file sj5376sup1.cif
_cod_data_source_block I
_cod_database_code 2239162
_cod_database_fobs_code 2239162
_shelx_space_group_comment
;
The symmetry employed for this shelxl refinement is uniquely defined
by the following loop, which should always be used as a source of
symmetry information in preference to the above space-group names.
They are only intended as comments.
;
_shelxl_version_number .000002012

loop_
_space_group_symop_operation_xyz
'x, y, z'
'-x, y+1/2, -z'

loop_
_atom_site_type_symbol
_atom_site_label
_atom_site_fract_x
_atom_site_fract_y
_atom_site_fract_z
_atom_site_U_iso_or_equiv
_atom_site_adp_type
_atom_site_calc_flag
_atom_site_occupancy
_atom_site_disorder_assembly
_atom_site_disorder_group
Cl Cl1 0.46974(12) 0.13741(8) 0.18879(7) 0.0391(3) Uani d 1 A 1
O O1 0.8050(3) 0.2226(2) 0.20024(17) 0.0340(6) Uani d 1 B 1
H H1O 0.716(4) 0.196(3) 0.200(3) 0.041 Uiso d 1 C 1
O O2 1.1625(3) 0.2328(2) 0.2362(2) 0.0367(8) Uani d 1 B 1
H H2O 1.241(4) 0.211(4) 0.216(3) 0.044 Uiso d 1 D 1
N N1 0.8014(4) 0.2692(2) 0.3860(2) 0.0238(8) Uani d 1 B 1
N N2 -0.2944(4) 0.4615(3) 0.6126(2) 0.0267(8) Uani d 1 B 1
C C1 0.9463(5) 0.2493(3) 0.3480(3) 0.0283(10) Uani d 1 B 1
H H1A 1.0312 0.2210 0.3942 0.034 Uiso calc 1 B 1
H H1B 0.9866 0.3135 0.3272 0.034 Uiso calc 1 B 1
C C2 0.6990(6) 0.3426(3) 0.3522(3) 0.0291(10) Uani d 1 B 1
H H2 0.7222 0.3826 0.3046 0.035 Uiso calc 1 B 1
C C3A 0.5613(6) 0.3606(4) 0.3857(3) 0.0273(11) Uani d 0.963(5) B 1
H H3A 0.4895 0.4122 0.3606 0.033 Uiso calc 0.963(5) B 1
C C4A 0.5256(6) 0.3031(4) 0.4569(3) 0.0224(10) Uani d 0.963(5) B 1
C C5A 0.6362(6) 0.2279(4) 0.4900(3) 0.0272(12) Uani d 0.963(5) B 1
H H5A 0.6177 0.1873 0.5382 0.033 Uiso calc 0.963(5) B 1
C C6 0.7688(5) 0.2128(3) 0.4541(3) 0.0306(10) Uani d 1 B 1
H H6 0.8417 0.1608 0.4773 0.037 Uiso calc 1 B 1
C C7 0.9110(4) 0.1751(3) 0.2706(2) 0.0257(9) Uani d 1 B 1
H H7 0.8584 0.1133 0.2898 0.031 Uiso calc 1 B 1
C C8 1.0658(5) 0.1459(3) 0.2410(3) 0.0298(10) Uani d 1 B 1
H H8A 1.1251 0.0969 0.2833 0.036 Uiso calc 1 B 1
H H8B 1.0416 0.1132 0.1822 0.036 Uiso calc 1 B 1
C C9A 0.3844(5) 0.3174(3) 0.4975(3) 0.0274(11) Uani d 0.963(5) B 1
H H9A 0.3703 0.2733 0.5444 0.033 Uiso calc 0.963(5) B 1
C C10A 0.2722(5) 0.3887(3) 0.4733(3) 0.0243(11) Uani d 0.963(5) B 1
H H10A 0.2872 0.4319 0.4261 0.029 Uiso calc 0.963(5) B 1
C C11A 0.1307(5) 0.4060(4) 0.5123(3) 0.0221(10) Uani d 0.963(5) B 1
C C12A 0.0194(6) 0.4797(4) 0.4758(3) 0.0262(11) Uani d 0.963(5) B 1
H H12A 0.0398 0.5175 0.4264 0.031 Uiso calc 0.963(5) B 1
C C13 -0.1171(5) 0.4989(3) 0.5090(3) 0.0257(10) Uani d 1 B 1
H H13 -0.1878 0.5506 0.4829 0.031 Uiso calc 1 B 1
C C14 -0.1560(5) 0.4442(3) 0.5807(3) 0.0239(9) Uani d 1 B 1
C C15 -0.0453(5) 0.3693(3) 0.6177(3) 0.0287(10) Uani d 1 B 1
H H15 -0.0666 0.3308 0.6665 0.034 Uiso calc 1 B 1
C C16 0.0916(5) 0.3513(3) 0.5845(3) 0.0288(10) Uani d 1 B 1
H H16 0.1632 0.3002 0.6109 0.035 Uiso calc 1 B 1
C C17 -0.3366(5) 0.4042(3) 0.6852(3) 0.0317(10) Uani d 1 B 1
H H17A -0.3928 0.3423 0.6624 0.038 Uiso calc 1 B 1
H H17B -0.4070 0.4447 0.7157 0.038 Uiso calc 1 B 1
H H17C -0.2387 0.3865 0.7266 0.038 Uiso calc 1 B 1
C C18 -0.3998(5) 0.5442(3) 0.5770(3) 0.0305(10) Uani d 1 B 1
H H18A -0.3436 0.6085 0.5903 0.037 Uiso calc 1 B 1
H H18B -0.4968 0.5432 0.6038 0.037 Uiso calc 1 B 1
H H18C -0.4300 0.5363 0.5128 0.037 Uiso calc 1 B 1
Cl Cl2 0.52229(11) 0.62109(8) 0.32090(6) 0.0353(3) Uani d 1 E 1
O O1' 0.1812(3) 0.67503(19) 0.22476(18) 0.0358(6) Uani d 1 F 1
H H1O' 0.276(3) 0.668(3) 0.251(2) 0.043 Uiso d 1 G 1
O O2' -0.1666(4) 0.5388(2) 0.2646(2) 0.0375(8) Uani d 1 F 1
H H2O' -0.256(4) 0.558(3) 0.273(3) 0.045 Uiso d 1 H 1
N N1' 0.1959(4) 0.5059(2) 0.1129(2) 0.0265(8) Uani d 1 F 1
N N2' 1.2916(4) 0.3085(3) -0.1111(2) 0.0301(9) Uani d 1 F 1
C C1' 0.0508(5) 0.5298(4) 0.1502(3) 0.0315(10) Uani d 1 F 1
H H1C -0.0047 0.4663 0.1606 0.038 Uiso calc 1 F 1
H H1D -0.0237 0.5705 0.1070 0.038 Uiso calc 1 F 1
C C2' 0.2335(5) 0.5609(3) 0.0466(3) 0.0299(10) Uani d 1 F 1
H H2' 0.1642 0.6153 0.0250 0.036 Uiso calc 1 F 1
C C3'A 0.3618(6) 0.5448(5) 0.0084(4) 0.0272(14) Uani d 0.860(8) F 1
H H3'A 0.3782 0.5843 -0.0409 0.033 Uiso calc 0.860(8) F 1
C C4'A 0.4716(6) 0.4694(5) 0.0416(4) 0.0255(13) Uani d 0.860(8) F 1
C C5'A 0.4347(7) 0.4125(5) 0.1115(4) 0.0289(13) Uani d 0.860(8) F 1
H H5'A 0.5061 0.3603 0.1359 0.035 Uiso calc 0.860(8) F 1
C C6' 0.2939(5) 0.4303(3) 0.1473(3) 0.0344(11) Uani d 1 F 1
H H6' 0.2691 0.3900 0.1943 0.041 Uiso calc 1 F 1
C C7' 0.0910(5) 0.5876(3) 0.2360(3) 0.0240(9) Uani d 1 F 1
H H7' 0.1530 0.5435 0.2828 0.029 Uiso calc 1 F 1
C C8' -0.0630(5) 0.6221(3) 0.2639(2) 0.0292(9) Uani d 1 F 1
H H8C -0.0390 0.6525 0.3236 0.035 Uiso calc 1 F 1
H H8D -0.1158 0.6740 0.2223 0.035 Uiso calc 1 F 1
C C9'A 0.6120(6) 0.4533(4) 0.0014(3) 0.0262(13) Uani d 0.860(8) F 1
H H9'A 0.6234 0.4949 -0.0475 0.031 Uiso calc 0.860(8) F 1
C C0'A 0.7267(6) 0.3854(4) 0.0271(3) 0.0277(14) Uani d 0.860(8) F 1
H H0'A 0.7135 0.3442 0.0759 0.033 Uiso calc 0.860(8) F 1
C C1A' 0.8693(7) 0.3668(5) -0.0108(4) 0.0274(16) Uani d 0.860(8) F 1
C C12' 0.9755(5) 0.2958(4) 0.0236(3) 0.0329(11) Uani d 1 F 1
H H12' 0.9535 0.2580 0.0727 0.040 Uiso calc 1 F 1
C C13' 1.1137(5) 0.2746(3) -0.0080(3) 0.0300(10) Uani d 1 F 1
H H13' 1.1835 0.2230 0.0192 0.036 Uiso calc 1 F 1
C C14' 1.1537(5) 0.3282(3) -0.0805(3) 0.0237(9) Uani d 1 F 1
C C15' 1.0459(5) 0.4038(3) -0.1190(3) 0.0294(10) Uani d 1 F 1
H H15' 1.0693 0.4419 -0.1675 0.035 Uiso calc 1 F 1
C C16' 0.9064(5) 0.4225(4) -0.0862(3) 0.0333(11) Uani d 1 F 1
H H16' 0.8336 0.4726 -0.1134 0.040 Uiso calc 1 F 1
C C17' 1.3372(5) 0.3656(4) -0.1837(3) 0.0383(12) Uani d 1 F 1
H H17D 1.2600 0.3524 -0.2380 0.046 Uiso calc 1 F 1
H H17E 1.4450 0.3451 -0.1921 0.046 Uiso calc 1 F 1
H H17F 1.3372 0.4379 -0.1700 0.046 Uiso calc 1 F 1
C C18' 1.3947(5) 0.2250(4) -0.0766(3) 0.0368(11) Uani d 1 F 1
H H18D 1.4419 0.2383 -0.0148 0.044 Uiso calc 1 F 1
H H18E 1.4807 0.2174 -0.1115 0.044 Uiso calc 1 F 1
H H18F 1.3311 0.1627 -0.0803 0.044 Uiso calc 1 F 1
C C3'B 0.410(4) 0.524(2) 0.0343(17) 0.006(3) Uiso d 0.140(8) F 2
H H3'B 0.4688 0.5617 -0.0024 0.008 Uiso d 0.140(8) F 2
C C4'B 0.479(3) 0.439(3) 0.077(2) 0.006(3) Uiso d 0.140(8) F 2
C C5'B 0.413(3) 0.3892(19) 0.1394(17) 0.006(3) Uiso d 0.140(8) F 2
H H5'B 0.4545 0.3292 0.1725 0.008 Uiso d 0.140(8) F 2
C C9'B 0.628(2) 0.3994(16) 0.0562(14) 0.006(3) Uiso d 0.140(8) F 2
H H9'B 0.6753 0.3443 0.0912 0.008 Uiso calc 0.140(8) F 2
C C0'B 0.709(3) 0.4332(18) -0.0095(16) 0.006(3) Uiso d 0.140(8) F 2
H H0'B 0.6634 0.4898 -0.0426 0.008 Uiso calc 0.140(8) F 2
C C1B' 0.863(4) 0.391(2) -0.035(2) 0.006(3) Uiso d 0.140(8) F 2
C C3B 0.597(12) 0.347(7) 0.348(6) 0.006(3) Uiso d 0.037(5) B 2
H H3B 0.5409 0.3627 0.2911 0.008 Uiso d 0.037(5) B 2
C C4B 0.505(9) 0.332(8) 0.418(8) 0.006(3) Uiso d 0.037(5) B 2
C C5B 0.600(15) 0.265(9) 0.478(7) 0.006(3) Uiso d 0.037(5) B 2
H H5B 0.5642 0.2460 0.5297 0.008 Uiso d 0.037(5) B 2
C C9B 0.351(8) 0.361(6) 0.440(4) 0.006(3) Uiso d 0.037(5) B 2
H H9B 0.2787 0.3887 0.3921 0.008 Uiso calc 0.037(5) B 2
C C10B 0.290(9) 0.355(6) 0.515(5) 0.006(3) Uiso d 0.037(5) B 2
H H10B 0.3700 0.3428 0.5658 0.008 Uiso calc 0.037(5) B 2
C C11B 0.130(8) 0.364(7) 0.537(7) 0.006(3) Uiso d 0.037(5) B 2
C C12B 0.072(12) 0.456(7) 0.501(6) 0.006(3) Uiso d 0.037(5) B 2
H H12B 0.1379 0.4973 0.4707 0.008 Uiso d 0.037(5) B 2

loop_
_atom_site_aniso_label
_atom_site_aniso_U_11
_atom_site_aniso_U_22
_atom_site_aniso_U_33
_atom_site_aniso_U_12
_atom_site_aniso_U_13
_atom_site_aniso_U_23
Cl1 0.0256(6) 0.0416(7) 0.0534(7) -0.0007(5) 0.0158(5) -0.0082(6)
O1 0.0258(14) 0.0429(15) 0.0330(15) -0.0025(12) 0.0042(11) 0.0092(12)
O2 0.0278(17) 0.0325(17) 0.055(2) -0.0010(15) 0.0217(15) -0.0060(16)
N1 0.0173(18) 0.0271(19) 0.029(2) -0.0026(15) 0.0086(14) -0.0003(16)
N2 0.0214(19) 0.0282(19) 0.031(2) 0.0049(16) 0.0057(15) 0.0031(17)
C1 0.021(2) 0.036(2) 0.030(2) -0.0027(18) 0.0100(18) -0.0025(19)
C2 0.031(3) 0.022(2) 0.034(3) 0.0003(19) 0.008(2) 0.0018(19)
C3A 0.024(3) 0.027(3) 0.031(3) 0.003(2) 0.005(2) -0.003(2)
C4A 0.017(2) 0.024(3) 0.026(3) -0.001(2) 0.0025(19) -0.003(2)
C5A 0.026(3) 0.024(3) 0.033(3) 0.000(2) 0.008(2) 0.002(2)
C6 0.028(2) 0.029(2) 0.036(3) -0.0018(19) 0.0085(19) 0.001(2)
C7 0.022(2) 0.027(2) 0.027(2) -0.0044(18) 0.0031(16) 0.0017(18)
C8 0.029(2) 0.029(2) 0.033(2) 0.0012(19) 0.0091(17) 0.002(2)
C9A 0.028(3) 0.026(3) 0.029(3) -0.006(2) 0.009(2) -0.004(2)
C10A 0.027(3) 0.023(2) 0.022(2) -0.0025(19) 0.0033(19) -0.001(2)
C11A 0.018(2) 0.021(3) 0.028(3) -0.0019(19) 0.0045(19) -0.003(2)
C12A 0.023(2) 0.029(3) 0.024(3) 0.0009(19) -0.0015(19) 0.004(2)
C13 0.023(2) 0.027(2) 0.025(2) 0.0041(18) -0.0002(18) 0.0015(19)
C14 0.022(2) 0.022(2) 0.027(2) -0.0022(17) 0.0044(18) -0.0050(18)
C15 0.030(2) 0.028(2) 0.028(2) -0.0022(19) 0.0061(19) 0.002(2)
C16 0.028(2) 0.031(2) 0.028(2) 0.0039(19) 0.006(2) -0.003(2)
C17 0.029(2) 0.032(2) 0.037(3) 0.004(2) 0.011(2) 0.005(2)
C18 0.026(2) 0.032(2) 0.034(3) 0.006(2) 0.0063(19) -0.001(2)
Cl2 0.0285(5) 0.0390(6) 0.0390(6) 0.0064(5) 0.0072(4) -0.0030(5)
O1' 0.0276(14) 0.0284(14) 0.0486(17) -0.0042(11) -0.0008(12) 0.0010(12)
O2' 0.0325(18) 0.0292(17) 0.057(2) 0.0004(15) 0.0247(16) 0.0018(16)
N1' 0.0205(18) 0.0269(19) 0.033(2) -0.0015(15) 0.0066(15) -0.0085(17)
N2' 0.028(2) 0.029(2) 0.037(2) 0.0055(17) 0.0158(17) 0.0049(17)
C1' 0.018(2) 0.042(3) 0.036(3) -0.0042(19) 0.0101(18) -0.009(2)
C2' 0.032(2) 0.027(2) 0.031(2) -0.0012(19) 0.0052(19) 0.000(2)
C3'A 0.019(3) 0.031(3) 0.030(3) -0.001(2) 0.001(2) 0.000(2)
C4'A 0.022(3) 0.025(3) 0.030(3) -0.010(2) 0.004(2) -0.006(2)
C5'A 0.034(3) 0.024(3) 0.030(4) 0.003(2) 0.010(3) 0.003(2)
C6' 0.040(3) 0.027(2) 0.035(3) -0.001(2) 0.002(2) -0.002(2)
C7' 0.028(2) 0.020(2) 0.025(2) 0.0014(17) 0.0051(17) 0.0024(16)
C8' 0.033(2) 0.025(2) 0.030(2) 0.001(2) 0.0088(17) -0.002(2)
C9'A 0.022(3) 0.030(3) 0.026(3) -0.002(2) 0.002(2) -0.001(2)
C0'A 0.026(3) 0.032(3) 0.025(3) -0.004(2) 0.002(2) -0.003(3)
C1A' 0.028(3) 0.036(4) 0.018(3) -0.007(3) 0.004(3) -0.005(3)
C12' 0.031(3) 0.043(3) 0.027(2) -0.012(2) 0.012(2) -0.010(2)
C13' 0.032(3) 0.029(2) 0.029(2) -0.007(2) 0.005(2) -0.002(2)
C14' 0.020(2) 0.026(2) 0.026(2) -0.0038(17) 0.0037(18) -0.0053(18)
C15' 0.027(2) 0.033(2) 0.029(2) 0.0047(19) 0.0053(19) 0.000(2)
C16' 0.022(2) 0.034(3) 0.041(3) 0.0056(19) -0.004(2) -0.006(2)
C17' 0.034(3) 0.048(3) 0.037(3) 0.000(2) 0.017(2) 0.000(2)
C18' 0.028(2) 0.034(3) 0.049(3) 0.008(2) 0.007(2) 0.001(2)

loop_
_atom_type_symbol
_atom_type_description
_atom_type_scat_dispersion_real
_atom_type_scat_dispersion_imag
_atom_type_scat_source
C C 0.0033 0.0016 'International Tables Vol C Tables 4.2.6.8 and 6.1.1.4'
H H 0.0000 0.0000 'International Tables Vol C Tables 4.2.6.8 and 6.1.1.4'
N N 0.0061 0.0033 'International Tables Vol C Tables 4.2.6.8 and 6.1.1.4'
O O 0.0106 0.0060 'International Tables Vol C Tables 4.2.6.8 and 6.1.1.4'
Cl Cl 0.1484 0.1585 'International Tables Vol C Tables 4.2.6.8 and 6.1.1.4'

loop_
_geom_angle_atom_site_label_1
_geom_angle_atom_site_label_2
_geom_angle_atom_site_label_3
_geom_angle
C7 O1 H1O 105(3)
C8 O2 H2O 104(3)
C2 N1 C6 119.6(4)
C2 N1 C1 120.0(3)
C6 N1 C1 120.3(4)
C14 N2 C17 122.1(3)
C14 N2 C18 119.8(3)
C17 N2 C18 118.0(3)
N1 C1 C7 111.2(3)
N1 C1 H1A 109.4
C7 C1 H1A 109.4
N1 C1 H1B 109.4
C7 C1 H1B 109.4
H1A C1 H1B 108.0
N1 C2 C3A 120.7(4)
N1 C2 H2 119.6
C3A C2 H2 119.6
C2 C3A C4A 120.6(4)
C2 C3A H3A 119.7
C4A C3A H3A 119.7
C5A C4A C3A 116.6(4)
C5A C4A C9A 118.9(5)
C3A C4A C9A 124.5(5)
C6 C5A C4A 120.4(4)
C6 C5A H5A 119.8
C4A C5A H5A 119.8
C5A C6 N1 122.1(4)
C5A C6 H6 119.0
N1 C6 H6 119.0
O1 C7 C8 110.3(3)
O1 C7 C1 108.5(3)
C8 C7 C1 109.7(3)
O1 C7 H7 109.4
C8 C7 H7 109.4
C1 C7 H7 109.4
O2 C8 C7 110.2(3)
O2 C8 H8A 109.6
C7 C8 H8A 109.6
O2 C8 H8B 109.6
C7 C8 H8B 109.6
H8A C8 H8B 108.1
C10A C9A C4A 124.4(5)
C10A C9A H9A 117.8
C4A C9A H9A 117.8
C9A C10A C11A 126.2(5)
C9A C10A H10A 116.9
C11A C10A H10A 116.9
C12A C11A C16 116.0(4)
C12A C11A C10A 119.3(5)
C16 C11A C10A 124.6(5)
C13 C12A C11A 122.1(4)
C13 C12A H12A 118.9
C11A C12A H12A 118.9
C12A C13 C14 121.7(4)
C12A C13 H13 119.1
C14 C13 H13 119.1
N2 C14 C13 121.9(4)
N2 C14 C15 121.4(4)
C13 C14 C15 116.7(4)
C16 C15 C14 121.1(4)
C16 C15 H15 119.5
C14 C15 H15 119.5
C15 C16 C11A 122.3(4)
C15 C16 H16 118.8
C11A C16 H16 118.8
N2 C17 H17A 109.5
N2 C17 H17B 109.5
H17A C17 H17B 109.5
N2 C17 H17C 109.5
H17A C17 H17C 109.5
H17B C17 H17C 109.5
N2 C18 H18A 109.5
N2 C18 H18B 109.5
H18A C18 H18B 109.5
N2 C18 H18C 109.5
H18A C18 H18C 109.5
H18B C18 H18C 109.5
C7' O1' H1O' 110(3)
C8' O2' H2O' 111(3)
C2' N1' C6' 119.5(4)
C2' N1' C1' 120.3(4)
C6' N1' C1' 120.2(4)
C14' N2' C18' 121.2(4)
C14' N2' C17' 121.6(4)
C18' N2' C17' 117.1(3)
N1' C1' C7' 111.9(3)
N1' C1' H1C 109.2
C7' C1' H1C 109.2
N1' C1' H1D 109.2
C7' C1' H1D 109.2
H1C C1' H1D 107.9
N1' C2' C3'A 124.6(5)
N1' C2' H2' 117.7
C3'A C2' H2' 117.7
C2' C3'A C4'A 119.5(5)
C2' C3'A H3'A 120.3
C4'A C3'A H3'A 120.3
C5'A C4'A C3'A 116.4(5)
C5'A C4'A C9'A 124.2(6)
C3'A C4'A C9'A 119.4(5)
C4'A C5'A C6' 121.8(5)
C4'A C5'A H5'A 119.1
C6' C5'A H5'A 119.1
N1' C6' C5'A 118.2(5)
N1' C6' H6' 120.9
C5'A C6' H6' 120.9
O1' C7' C8' 107.3(3)
O1' C7' C1' 110.6(3)
C8' C7' C1' 109.1(3)
O1' C7' H7' 109.9
C8' C7' H7' 109.9
C1' C7' H7' 109.9
O2' C8' C7' 109.4(3)
O2' C8' H8C 109.8
C7' C8' H8C 109.8
O2' C8' H8D 109.8
C7' C8' H8D 109.8
H8C C8' H8D 108.2
C0'A C9'A C4'A 125.6(5)
C0'A C9'A H9'A 117.2
C4'A C9'A H9'A 117.2
C9'A C0'A C1A' 127.6(6)
C9'A C0'A H0'A 116.2
C1A' C0'A H0'A 116.2
C12' C1A' C0'A 120.5(5)
C12' C1A' C16' 116.5(5)
C0'A C1A' C16' 123.0(6)
C1A' C12' C13' 123.8(5)
C1A' C12' H12' 118.1
C13' C12' H12' 118.1
C12' C13' C14' 120.9(4)
C12' C13' H13' 119.6
C14' C13' H13' 119.6
N2' C14' C15' 121.4(4)
N2' C14' C13' 121.1(4)
C15' C14' C13' 117.5(4)
C16' C15' C14' 120.2(4)
C16' C15' H15' 119.9
C14' C15' H15' 119.9
C15' C16' C1A' 121.0(4)
C15' C16' H16' 119.5
C1A' C16' H16' 119.5
N2' C17' H17D 109.5
N2' C17' H17E 109.5
H17D C17' H17E 109.5
N2' C17' H17F 109.5
H17D C17' H17F 109.5
H17E C17' H17F 109.5
N2' C18' H18D 109.5
N2' C18' H18E 109.5
H18D C18' H18E 109.5
N2' C18' H18F 109.5
H18D C18' H18F 109.5
H18E C18' H18F 109.5
C4'B C3'B H3'B 119(3)
C5'B C4'B C3'B 123(2)
C5'B C4'B C9'B 117(3)
C3'B C4'B C9'B 120(3)
C4'B C5'B H5'B 127(3)
C0'B C9'B C4'B 127(2)
C0'B C9'B H9'B 116.5
C4'B C9'B H9'B 116.5
C9'B C0'B C1B' 128(2)
C9'B C0'B H0'B 115.8
C1B' C0'B H0'B 115.8
C4B C3B H3B 118(10)
C5B C4B C3B 105(7)
C5B C4B C9B 116(10)
C3B C4B C9B 139(10)
C4B C5B H5B 119(10)
C10B C9B C4B 133(8)
C10B C9B H9B 113.4
C4B C9B H9B 113.4
C9B C10B C11B 135(8)
C9B C10B H10B 112.6
C11B C10B H10B 112.6
C12B C11B C10B 105(8)
C11B C12B H12B 120(10)

loop_
_geom_bond_atom_site_label_1
_geom_bond_atom_site_label_2
_geom_bond_distance
O1 C7 1.424(4)
O1 H1O 0.83(3)
O2 C8 1.420(5)
O2 H2O 0.83(3)
N1 C2 1.344(5)
N1 C6 1.352(5)
N1 C1 1.469(5)
N2 C14 1.365(5)
N2 C17 1.444(5)
N2 C18 1.456(5)
C1 C7 1.531(6)
C1 H1A 0.9900
C1 H1B 0.9900
C2 C3A 1.372(6)
C2 H2 0.9500
C3A C4A 1.409(6)
C3A H3A 0.9500
C4A C5A 1.398(6)
C4A C9A 1.452(6)
C5A C6 1.348(6)
C5A H5A 0.9500
C6 H6 0.9500
C7 C8 1.507(5)
C7 H7 1.0000
C8 H8A 0.9900
C8 H8B 0.9900
C9A C10A 1.344(6)
C9A H9A 0.9500
C10A C11A 1.445(6)
C10A H10A 0.9500
C11A C12A 1.402(6)
C11A C16 1.412(6)
C12A C13 1.363(6)
C12A H12A 0.9500
C13 C14 1.405(5)
C13 H13 0.9500
C14 C15 1.412(5)
C15 C16 1.364(6)
C15 H15 0.9500
C16 H16 0.9500
C17 H17A 0.9800
C17 H17B 0.9800
C17 H17C 0.9800
C18 H18A 0.9800
C18 H18B 0.9800
C18 H18C 0.9800
O1' C7' 1.413(5)
O1' H1O' 0.84(3)
O2' C8' 1.409(5)
O2' H2O' 0.83(3)
N1' C2' 1.336(5)
N1' C6' 1.347(5)
N1' C1' 1.475(5)
N2' C14' 1.356(5)
N2' C18' 1.449(5)
N2' C17' 1.455(5)
C1' C7' 1.511(5)
C1' H1C 0.9900
C1' H1D 0.9900
C2' C3'A 1.336(6)
C2' H2' 0.9500
C3'A C4'A 1.397(8)
C3'A H3'A 0.9500
C4'A C5'A 1.392(7)
C4'A C9'A 1.444(7)
C5'A C6' 1.414(7)
C5'A H5'A 0.9500
C6' H6' 0.9500
C7' C8' 1.510(5)
C7' H7' 1.0000
C8' H8C 0.9900
C8' H8D 0.9900
C9'A C0'A 1.331(7)
C9'A H9'A 0.9500
C0'A C1A' 1.447(8)
C0'A H0'A 0.9500
C1A' C12' 1.343(8)
C1A' C16' 1.454(7)
C12' C13' 1.369(6)
C12' H12' 0.9500
C13' C14' 1.410(6)
C13' H13' 0.9500
C14' C15' 1.411(6)
C15' C16' 1.382(6)
C15' H15' 0.9500
C16' H16' 0.9500
C17' H17D 0.9800
C17' H17E 0.9800
C17' H17F 0.9800
C18' H18D 0.9800
C18' H18E 0.9800
C18' H18F 0.9800
C3'B C4'B 1.38(4)
C3'B H3'B 0.95(3)
C4'B C5'B 1.36(4)
C4'B C9'B 1.45(2)
C5'B H5'B 0.98(2)
C9'B C0'B 1.39(3)
C9'B H9'B 0.9500
C0'B C1B' 1.53(4)
C0'B H0'B 0.9500
C3B C4B 1.44(12)
C3B H3B 0.94(9)
C4B C5B 1.42(14)
C4B C9B 1.45(3)
C5B H5B 0.93(10)
C9B C10B 1.35(3)
C9B H9B 0.9500
C10B C11B 1.45(3)
C10B H10B 0.9500
C11B C12B 1.39(3)
C12B H12B 0.95(9)

loop_
_geom_hbond_atom_site_label_D
_geom_hbond_atom_site_label_H
_geom_hbond_atom_site_label_A
_geom_hbond_site_symmetry_A
_geom_hbond_distance_DH
_geom_hbond_distance_HA
_geom_hbond_distance_DA
_geom_hbond_angle_DHA
O1 H1O Cl1 . 0.83(3) 2.20(3) 3.024(3) 174(4)
O2 H2O Cl1 1_655 0.83(3) 2.27(3) 3.086(3) 169(4)
C2 H2 O2' 1_655 0.95 2.40 3.222(5) 145.2
C5A H5A Cl2 2_646 0.95 2.78 3.687(5) 159.1
C8 H8A N2 2_646 0.99 2.65 3.637(5) 176.0
O1' H1O' Cl2 . 0.84(3) 2.25(3) 3.083(3) 171(4)
O2' H2O' Cl2 1_455 0.83(3) 2.29(3) 3.104(3) 169(4)
C6' H6' O2 1_455 0.95 2.40 3.236(6) 146.5

loop_
_geom_torsion_atom_site_label_1
_geom_torsion_atom_site_label_2
_geom_torsion_atom_site_label_3
_geom_torsion_atom_site_label_4
_geom_torsion
C2 N1 C1 C7 -87.1(4)
C6 N1 C1 C7 91.8(4)
C6 N1 C2 C3A -0.4(6)
C1 N1 C2 C3A 178.4(4)
N1 C2 C3A C4A 0.8(7)
C2 C3A C4A C5A -0.4(6)
C2 C3A C4A C9A 179.1(4)
C3A C4A C5A C6 -0.3(7)
C9A C4A C5A C6 -179.8(4)
C4A C5A C6 N1 0.6(7)
C2 N1 C6 C5A -0.3(6)
C1 N1 C6 C5A -179.2(4)
N1 C1 C7 O1 66.8(4)
N1 C1 C7 C8 -172.6(3)
O1 C7 C8 O2 75.1(4)
C1 C7 C8 O2 -44.4(5)
C5A C4A C9A C10A 178.0(4)
C3A C4A C9A C10A -1.5(7)
C4A C9A C10A C11A -179.5(4)
C9A C10A C11A C12A -176.0(4)
C9A C10A C11A C16 2.0(7)
C16 C11A C12A C13 1.2(7)
C10A C11A C12A C13 179.3(4)
C11A C12A C13 C14 -1.4(7)
C17 N2 C14 C13 178.7(4)
C18 N2 C14 C13 -5.1(6)
C17 N2 C14 C15 -0.6(6)
C18 N2 C14 C15 175.6(3)
C12A C13 C14 N2 -178.4(4)
C12A C13 C14 C15 0.9(6)
N2 C14 C15 C16 178.9(4)
C13 C14 C15 C16 -0.4(6)
C14 C15 C16 C11A 0.2(6)
C12A C11A C16 C15 -0.6(6)
C10A C11A C16 C15 -178.6(4)
C2' N1' C1' C7' -101.2(5)
C6' N1' C1' C7' 76.9(5)
C6' N1' C2' C3'A 2.2(7)
C1' N1' C2' C3'A -179.7(4)
N1' C2' C3'A C4'A -3.7(8)
C2' C3'A C4'A C5'A 2.5(7)
C2' C3'A C4'A C9'A -178.7(4)
C3'A C4'A C5'A C6' -0.2(7)
C9'A C4'A C5'A C6' -178.8(5)
C2' N1' C6' C5'A 0.4(6)
C1' N1' C6' C5'A -177.7(4)
C4'A C5'A C6' N1' -1.3(7)
N1' C1' C7' O1' 54.5(5)
N1' C1' C7' C8' 172.2(3)
O1' C7' C8' O2' 172.2(3)
C1' C7' C8' O2' 52.4(4)
C5'A C4'A C9'A C0'A -2.3(8)
C3'A C4'A C9'A C0'A 179.0(5)
C4'A C9'A C0'A C1A' -179.8(5)
C9'A C0'A C1A' C12' 179.2(5)
C9'A C0'A C1A' C16' -0.6(9)
C0'A C1A' C12' C13' -179.4(5)
C16' C1A' C12' C13' 0.4(8)
C1A' C12' C13' C14' 0.3(7)
C18' N2' C14' C15' -174.4(4)
C17' N2' C14' C15' 1.3(6)
C18' N2' C14' C13' 6.4(6)
C17' N2' C14' C13' -177.8(4)
C12' C13' C14' N2' 178.9(4)
C12' C13' C14' C15' -0.2(6)
N2' C14' C15' C16' -179.7(4)
C13' C14' C15' C16' -0.6(6)
C14' C15' C16' C1A' 1.3(7)
C12' C1A' C16' C15' -1.2(7)
C0'A C1A' C16' C15' 178.5(5)
C5'B C4'B C9'B C0'B 175(2)
C3'B C4'B C9'B C0'B -5(4)
C4'B C9'B C0'B C1B' -178(3)
C5B C4B C9B C10B 17(15)
C3B C4B C9B C10B -167(10)
C4B C9B C10B C11B -166(10)
C9B C10B C11B C12B -53(13)
